data_1562646
loop_
_publ_author_name
'Yin, Wenlong'
'Wang, Wendong'
'Kang, Lei'
'Lin, Zheshuai'
'Feng, Kai'
'Shi, Youguo'
'Hao, Wenyu'
'Yao, Jiyong'
'Wu, Yicheng'

_publ_section_title
;
 Ln3FeGaQ7: A new series of transition-metal rare-earth chalcogenides
;
_journal_name_full 'Journal of Solid State Chemistry'
_journal_page_first 269
_journal_page_last 275
_journal_paper_doi 10.1016/j.jssc.2013.03.029
_journal_volume 202
_journal_year 2013
_chemical_formula_sum 'Fe Ga Gd3 S7'
_chemical_formula_weight 821.74
_space_group_IT_number 173
_space_group_name_Hall 'P 6c'
_space_group_name_H-M_alt 'P 63'
_symmetry_cell_setting hexagonal
_symmetry_space_group_name_H-M 'P 63'
_atom_sites_solution_hydrogens .
_atom_sites_solution_primary direct
_atom_sites_solution_secondary difmap
_cell_angle_alpha 90.00
_cell_angle_beta 90.00
_cell_angle_gamma 120.00
_cell_formula_units_Z 2
_cell_length_a 9.6933(3)
_cell_length_b 9.6933(3)
_cell_length_c 6.1281(3)
_cell_measurement_reflns_used 1931
_cell_measurement_temperature 293(2)
_cell_measurement_theta_max 26.2901
_cell_measurement_theta_min 3.3177
_cell_volume 498.65(3)
_computing_cell_refinement 'CrysAlisPro (Oxford Diffraction Ltd., 2010)'
_computing_data_collection 'CrysAlisPro (Oxford Diffraction Ltd., 2010)'
_computing_data_reduction 'CrysAlisPro (Oxford Diffraction Ltd., 2010)'
_computing_molecular_graphics 'SHELXL-97 (Sheldrick, 2008)'
_computing_publication_material Diamond
_computing_structure_refinement 'SHELXL-97 (Sheldrick, 2008)'
_computing_structure_solution 'SHELXS-97 (Sheldrick, 2008)'
_diffrn_ambient_temperature 293(2)
_diffrn_detector_area_resol_mean 15.9149
_diffrn_measured_fraction_theta_full 0.997
_diffrn_measured_fraction_theta_max 0.997
_diffrn_measurement_device_type 'Xcalibur, Sapphire3, Gemini ultra'
_diffrn_measurement_method '\w scans'
_diffrn_radiation_monochromator graphite
_diffrn_radiation_source 'Enhance (Mo) X-ray Source'
_diffrn_radiation_type 'Mo K\a'
_diffrn_radiation_wavelength 0.71073
_diffrn_reflns_av_R_equivalents 0.0384
_diffrn_reflns_av_sigmaI/netI 0.0294
_diffrn_reflns_limit_h_max 10
_diffrn_reflns_limit_h_min -12
_diffrn_reflns_limit_k_max 12
_diffrn_reflns_limit_k_min -7
_diffrn_reflns_limit_l_max 7
_diffrn_reflns_limit_l_min -4
_diffrn_reflns_number 2624
_diffrn_reflns_theta_full 26.35
_diffrn_reflns_theta_max 26.35
_diffrn_reflns_theta_min 4.12
_exptl_absorpt_coefficient_mu 25.153
_exptl_absorpt_correction_T_max 0.362
_exptl_absorpt_correction_T_min 0.151
_exptl_absorpt_correction_type numerical
_exptl_absorpt_process_details 'face indexed'
_exptl_crystal_colour Black
_exptl_crystal_density_diffrn 5.473
_exptl_crystal_density_method 'not measured'
_exptl_crystal_description Needle
_exptl_crystal_F_000 722
_exptl_crystal_size_max 0.2450
_exptl_crystal_size_mid 0.0570
_exptl_crystal_size_min 0.0420
_refine_diff_density_max 0.869
_refine_diff_density_min -0.838
_refine_diff_density_rms 0.179
_refine_ls_abs_structure_details 'Flack H D (1983), Acta Cryst. A39, 876-881'
_refine_ls_abs_structure_Flack -0.06(3)
_refine_ls_extinction_coef 0.0111(5)
_refine_ls_extinction_expression Fc^*^=kFc[1+0.001xFc^2^\l^3^/sin(2\q)]^-1/4^
_refine_ls_extinction_method SHELXL
_refine_ls_goodness_of_fit_ref 1.269
_refine_ls_hydrogen_treatment .
_refine_ls_matrix_type full
_refine_ls_number_parameters 38
_refine_ls_number_reflns 521
_refine_ls_number_restraints 1
_refine_ls_restrained_S_all 1.268
_refine_ls_R_factor_all 0.0216
_refine_ls_R_factor_gt 0.0210
_refine_ls_shift/su_max 0.001
_refine_ls_shift/su_mean 0.000
_refine_ls_structure_factor_coef Fsqd
_refine_ls_weighting_details 'calc w=1/[\s^2^(Fo^2^)+(0.0200P)^2^+0.0000P] where P=(Fo^2^+2Fc^2^)/3'
_refine_ls_weighting_scheme calc
_refine_ls_wR_factor_gt 0.0489
_refine_ls_wR_factor_ref 0.0491
_reflns_number_gt 509
_reflns_number_total 521
_reflns_threshold_expression >2sigma(I)
_cod_data_source_file JSSC-2013-202-269.cif
_cod_data_source_block Gd3FeGaS7
_cod_original_sg_symbol_H-M P63
_cod_database_code 1562646

loop_
_symmetry_equiv_pos_as_xyz
'x, y, z'
'-y, x-y, z'
'-x+y, -x, z'
'-x, -y, z+1/2'
'y, -x+y, z+1/2'
'x-y, x, z+1/2'

loop_
_atom_site_label
_atom_site_type_symbol
_atom_site_fract_x
_atom_site_fract_y
_atom_site_fract_z
_atom_site_U_iso_or_equiv
_atom_site_adp_type
_atom_site_occupancy
_atom_site_symmetry_multiplicity
_atom_site_calc_flag
_atom_site_refinement_flags
_atom_site_disorder_assembly
_atom_site_disorder_group
Gd Gd 0.62273(5) 0.77694(5) 0.68066(15) 0.01152(18) Uani 1 1 d . . .
Ga Ga 0.6667 0.3333 0.6049(3) 0.0103(4) Uani 1 3 d S . .
Fe Fe 1.0000 1.0000 0.9969(4) 0.0173(6) Uani 1 3 d S . .
S1 S 0.4790(3) 0.9110(3) 0.9507(4) 0.0111(5) Uani 1 1 d . . .
S2 S 0.6667 0.3333 0.9712(7) 0.0107(8) Uani 1 3 d S . .
S3 S 0.8977(3) 0.7603(3) 0.7561(5) 0.0116(5) Uani 1 1 d . . .

loop_
_atom_site_aniso_label
_atom_site_aniso_U_11
_atom_site_aniso_U_22
_atom_site_aniso_U_33
_atom_site_aniso_U_23
_atom_site_aniso_U_13
_atom_site_aniso_U_12
Gd 0.0074(2) 0.0100(3) 0.0162(3) -0.0001(2) 0.0007(2) 0.00360(18)
Ga 0.0102(6) 0.0102(6) 0.0106(8) 0.000 0.000 0.0051(3)
Fe 0.0132(7) 0.0132(7) 0.0255(15) 0.000 0.000 0.0066(4)
S1 0.0071(12) 0.0086(11) 0.0159(12) -0.0001(10) -0.0007(10) 0.0027(10)
S2 0.0114(13) 0.0114(13) 0.0091(18) 0.000 0.000 0.0057(6)
S3 0.0080(11) 0.0081(11) 0.0180(11) 0.0018(10) -0.0010(10) 0.0034(9)

loop_
_atom_type_symbol
_atom_type_description
_atom_type_scat_dispersion_real
_atom_type_scat_dispersion_imag
_atom_type_scat_source
S S 0.1246 0.1234 'International Tables Vol C Tables 4.2.6.8 and 6.1.1.4'
Fe Fe 0.3463 0.8444 'International Tables Vol C Tables 4.2.6.8 and 6.1.1.4'
Ga Ga 0.2307 1.6083 'International Tables Vol C Tables 4.2.6.8 and 6.1.1.4'
Gd Gd -0.1653 3.9035 'International Tables Vol C Tables 4.2.6.8 and 6.1.1.4'

loop_
_geom_angle_atom_site_label_1
_geom_angle_atom_site_label_2
_geom_angle_atom_site_label_3
_geom_angle
_geom_angle_site_symmetry_1
_geom_angle_site_symmetry_3
S2 Gd S1 80.67(8) 4_664 3_565
S2 Gd S3 150.25(7) 4_664 .
S1 Gd S3 94.48(7) 3_565 .
S2 Gd S3 85.72(10) 4_664 5_564
S1 Gd S3 143.97(7) 3_565 5_564
S3 Gd S3 81.19(7) . 5_564
S2 Gd S1 79.28(7) 4_664 .
S1 Gd S1 78.66(10) 3_565 .
S3 Gd S1 128.85(8) . .
S3 Gd S1 131.21(7) 5_564 .
S2 Gd S3 127.37(5) 4_664 3_675
S1 Gd S3 134.19(8) 3_565 3_675
S3 Gd S3 76.36(9) . 3_675
S3 Gd S3 79.81(7) 5_564 3_675
S1 Gd S3 73.64(7) . 3_675
S2 Gd S1 75.77(6) 4_664 6_654
S1 Gd S1 72.73(3) 3_565 6_654
S3 Gd S1 74.77(7) . 6_654
S3 Gd S1 71.62(7) 5_564 6_654
S1 Gd S1 144.50(7) . 6_654
S3 Gd S1 141.86(7) 3_675 6_654
S2 Gd Fe 131.03(9) 4_664 4_774
S1 Gd Fe 142.56(6) 3_565 4_774
S3 Gd Fe 48.09(6) . 4_774
S3 Gd Fe 46.40(6) 5_564 4_774
S1 Gd Fe 121.30(5) . 4_774
S3 Gd Fe 47.72(5) 3_675 4_774
S1 Gd Fe 94.18(5) 6_654 4_774
S2 Ga S1 114.61(7) . 5_554
S2 Ga S1 114.61(7) . 4_664
S1 Ga S1 103.88(9) 5_554 4_664
S2 Ga S1 114.61(7) . 6_654
S1 Ga S1 103.88(9) 5_554 6_654
S1 Ga S1 103.88(9) 4_664 6_654
S3 Fe S3 88.74(10) . 3_675
S3 Fe S3 88.74(10) . 2_765
S3 Fe S3 88.74(10) 3_675 2_765
S3 Fe S3 177.96(13) . 4_775
S3 Fe S3 92.72(5) 3_675 4_775
S3 Fe S3 92.72(5) 2_765 4_775
S3 Fe S3 92.72(5) . 6_655
S3 Fe S3 177.96(13) 3_675 6_655
S3 Fe S3 92.72(5) 2_765 6_655
S3 Fe S3 85.79(10) 4_775 6_655
S3 Fe S3 92.72(5) . 5_565
S3 Fe S3 92.72(5) 3_675 5_565
S3 Fe S3 177.96(13) 2_765 5_565
S3 Fe S3 85.79(10) 4_775 5_565
S3 Fe S3 85.79(10) 6_655 5_565
S3 Fe Gd 55.64(6) . 6_655
S3 Fe Gd 126.21(6) 3_675 6_655
S3 Fe Gd 124.31(6) 2_765 6_655
S3 Fe Gd 122.33(10) 4_775 6_655
S3 Fe Gd 53.86(6) 6_655 6_655
S3 Fe Gd 55.72(5) 5_565 6_655
S3 Fe Gd 126.21(6) . 4_775
S3 Fe Gd 124.31(6) 3_675 4_775
S3 Fe Gd 55.64(6) 2_765 4_775
S3 Fe Gd 53.86(6) 4_775 4_775
S3 Fe Gd 55.72(5) 6_655 4_775
S3 Fe Gd 122.33(10) 5_565 4_775
Gd Fe Gd 109.47(4) 6_655 4_775
S3 Fe Gd 124.31(6) . 5_565
S3 Fe Gd 55.64(6) 3_675 5_565
S3 Fe Gd 126.21(6) 2_765 5_565
S3 Fe Gd 55.72(5) 4_775 5_565
S3 Fe Gd 122.33(10) 6_655 5_565
S3 Fe Gd 53.86(6) 5_565 5_565
Gd Fe Gd 109.47(4) 6_655 5_565
Gd Fe Gd 109.47(4) 4_775 5_565
Ga S1 Gd 89.52(8) 4_665 2_665
Ga S1 Gd 87.55(8) 4_665 .
Gd S1 Gd 97.73(8) 2_665 .
Ga S1 Gd 118.33(10) 4_665 5_565
Gd S1 Gd 148.63(9) 2_665 5_565
Gd S1 Gd 97.60(7) . 5_565
Ga S2 Gd 117.63(8) . 5
Ga S2 Gd 117.63(8) . 6_655
Gd S2 Gd 100.22(10) 5 6_655
Ga S2 Gd 117.63(8) . 4_665
Gd S2 Gd 100.22(10) 5 4_665
Gd S2 Gd 100.22(10) 6_655 4_665
Fe S3 Fe 74.34(6) . 4_774
Fe S3 Gd 89.46(7) . .
Fe S3 Gd 78.05(7) 4_774 .
Fe S3 Gd 77.96(8) . 6_655
Fe S3 Gd 152.28(11) 4_774 6_655
Gd S3 Gd 103.19(8) . 6_655
Fe S3 Gd 87.64(8) . 2_765
Fe S3 Gd 76.57(6) 4_774 2_765
Gd S3 Gd 154.29(11) . 2_765
Gd S3 Gd 101.17(8) 6_655 2_765

loop_
_geom_bond_atom_site_label_1
_geom_bond_atom_site_label_2
_geom_bond_distance
_geom_bond_site_symmetry_2
Gd S2 2.768(2) 4_664
Gd S1 2.779(2) 3_565
Gd S3 2.788(2) .
Gd S3 2.851(3) 5_564
Gd S1 2.859(2) .
Gd S3 2.869(2) 3_675
Gd S1 3.013(3) 6_654
Gd Fe 3.3778(10) 4_774
Ga S2 2.245(4) .
Ga S1 2.270(2) 5_554
Ga S1 2.270(2) 4_664
Ga S1 2.270(2) 6_654
Fe S3 2.501(3) .
Fe S3 2.501(3) 3_675
Fe S3 2.501(3) 2_765
Fe S3 2.569(3) 4_775
Fe S3 2.569(3) 6_655
Fe S3 2.569(3) 5_565
Fe Gd 3.3778(10) 6_655
Fe Gd 3.3778(10) 4_775
Fe Gd 3.3778(10) 5_565
S1 Ga 2.270(2) 4_665
S1 Gd 2.779(2) 2_665
S1 Gd 3.013(3) 5_565
S2 Gd 2.768(2) 5
S2 Gd 2.768(2) 6_655
S2 Gd 2.768(2) 4_665
S3 Fe 2.569(3) 4_774
S3 Gd 2.851(3) 6_655
S3 Gd 2.869(2) 2_765
